data_1545421
loop_
_publ_author_name
'Heo, Jung-Moo'
'Kim, Youngmee'
'Han, Seulki'
'Joung, Joonyoung F.'
'Lee, Sang-hwa'
'Han, Sejin'
'Noh, Jaegeun'
'Kim, Jaeyong'
'Park, Sungnam'
'Lee, Haiwon'
'Choi, Yoon Mi'
'Jung, Young-Sik'
'Kim, Jong-Man'

_publ_section_title
;
 Chromogenic Tubular Polydiacetylenes from Topochemical Polymerization of
 Self-Assembled Macrocyclic Diacetylenes
;
_journal_issue 3
_journal_name_full Macromolecules
_journal_page_first 900
_journal_paper_doi 10.1021/acs.macromol.6b02493
_journal_volume 50
_journal_year 2017
_chemical_formula_sum 'C36 H36 O8'
_chemical_formula_weight 596.65
_chemical_name_systematic
;
 ?
;
_space_group_crystal_system monoclinic
_space_group_IT_number 15
_space_group_name_Hall '-C 2yc'
_space_group_name_H-M_alt 'C 1 2/c 1'
_symmetry_space_group_name_Hall '-C 2yc'
_symmetry_space_group_name_H-M 'C 1 2/c 1'
_atom_sites_solution_hydrogens geom
_audit_creation_method SHELXL-2013
_cell_angle_alpha 90
_cell_angle_beta 120.0269(10)
_cell_angle_gamma 90
_cell_formula_units_Z 4
_cell_length_a 30.8999(7)
_cell_length_b 4.69420(10)
_cell_length_c 28.5604(7)
_cell_measurement_reflns_used 9162
_cell_measurement_temperature 296(2)
_cell_measurement_theta_max 27.3202
_cell_measurement_theta_min 2.7281
_cell_volume 3586.71(15)
_computing_cell_refinement 'SAINT V8.34A (Bruker AXS Inc., 2013)'
_computing_data_collection 'Bruker Instrument Service v2014.5.0.0'
_computing_data_reduction 'SAINT V8.34A (Bruker AXS Inc., 2013)'
_computing_structure_refinement 'SHELXL-2013 (Sheldrick, 2013)'
_diffrn_ambient_temperature 296(2)
_diffrn_detector_area_resol_mean 8.3333
_diffrn_measured_fraction_theta_full 0.971
_diffrn_measured_fraction_theta_max 0.972
_diffrn_measurement_device_type 'Bruker APEX-II CCD'
_diffrn_measurement_method '\f and \w scans'
_diffrn_radiation_type MoK\a
_diffrn_radiation_wavelength 0.71073
_diffrn_reflns_av_R_equivalents 0.0255
_diffrn_reflns_av_unetI/netI 0.0123
_diffrn_reflns_Laue_measured_fraction_full 0.971
_diffrn_reflns_Laue_measured_fraction_max 0.972
_diffrn_reflns_limit_h_max 36
_diffrn_reflns_limit_h_min -36
_diffrn_reflns_limit_k_max 5
_diffrn_reflns_limit_k_min -5
_diffrn_reflns_limit_l_max 34
_diffrn_reflns_limit_l_min -34
_diffrn_reflns_number 44474
_diffrn_reflns_point_group_measured_fraction_full 0.971
_diffrn_reflns_point_group_measured_fraction_max 0.972
_diffrn_reflns_theta_full 25.242
_diffrn_reflns_theta_max 25.498
_diffrn_reflns_theta_min 1.647
_exptl_absorpt_coefficient_mu 0.078
_exptl_absorpt_correction_T_max 0.98
_exptl_absorpt_correction_T_min 0.90
_exptl_absorpt_correction_type multi-scan
_exptl_absorpt_process_details 'SADABS V2014/2 (Bruker AXS Inc.)'
_exptl_crystal_colour 'dark blue'
_exptl_crystal_density_diffrn 1.105
_exptl_crystal_description block
_exptl_crystal_F_000 1264
_exptl_crystal_size_max 0.300
_exptl_crystal_size_mid 0.250
_exptl_crystal_size_min 0.200
_refine_diff_density_max 0.223
_refine_diff_density_min -0.211
_refine_diff_density_rms 0.053
_refine_ls_extinction_method none
_refine_ls_goodness_of_fit_ref 1.068
_refine_ls_hydrogen_treatment constr
_refine_ls_matrix_type full
_refine_ls_number_parameters 200
_refine_ls_number_reflns 3257
_refine_ls_number_restraints 0
_refine_ls_restrained_S_all 1.068
_refine_ls_R_factor_all 0.0709
_refine_ls_R_factor_gt 0.0623
_refine_ls_shift/su_max 0.000
_refine_ls_shift/su_mean 0.000
_refine_ls_structure_factor_coef Fsqd
_refine_ls_weighting_details 'w=1/[\s^2^(Fo^2^)+(0.0566P)^2^+5.5473P] where P=(Fo^2^+2Fc^2^)/3'
_refine_ls_weighting_scheme calc
_refine_ls_wR_factor_gt 0.1518
_refine_ls_wR_factor_ref 0.1565
_reflns_Friedel_coverage 0.000
_reflns_number_gt 2751
_reflns_number_total 3257
_reflns_threshold_expression 'I > 2\s(I)'
_cod_data_source_file ma6b02493_si_002.cif
_cod_data_source_block MCDA-1
_cod_original_cell_volume 3586.70(15)
_cod_database_code 1545421
_shelx_space_group_comment
;
The symmetry employed for this shelxl refinement is uniquely defined
by the following loop, which should always be used as a source of
symmetry information in preference to the above space-group names.
They are only intended as comments.
;
_shelx_estimated_absorpt_t_min 0.977
_shelx_estimated_absorpt_t_max 0.985
_platon_squeeze_void_probe_radius 1.20
_shelxl_version_number 2013-4

loop_
_space_group_symop_operation_xyz
'x, y, z'
'-x, y, -z+1/2'
'x+1/2, y+1/2, z'
'-x+1/2, y+1/2, -z+1/2'
'-x, -y, -z'
'x, -y, z-1/2'
'-x+1/2, -y+1/2, -z'
'x+1/2, -y+1/2, z-1/2'

loop_
_atom_site_label
_atom_site_type_symbol
_atom_site_fract_x
_atom_site_fract_y
_atom_site_fract_z
_atom_site_U_iso_or_equiv
_atom_site_adp_type
_atom_site_occupancy
_atom_site_site_symmetry_order
_atom_site_calc_flag
_atom_site_refinement_flags_posn
_atom_site_refinement_flags_adp
C1 C 0.09921(7) 0.0913(4) 0.22988(9) 0.0393(5) Uani 1 1 d . .
C2 C 0.11072(8) 0.1678(5) 0.19047(9) 0.0429(5) Uani 1 1 d . .
H2 H 0.0927 0.0907 0.1559 0.051 Uiso 1 1 calc R U
C3 C 0.14920(8) 0.3594(5) 0.20251(9) 0.0426(5) Uani 1 1 d . .
C4 C 0.17691(8) 0.4714(5) 0.25391(9) 0.0438(5) Uani 1 1 d . .
H4 H 0.2032 0.5962 0.2622 0.053 Uiso 1 1 calc R U
C5 C 0.16483(7) 0.3941(5) 0.29317(9) 0.0404(5) Uani 1 1 d . .
C6 C 0.12639(7) 0.2062(5) 0.28173(8) 0.0406(5) Uani 1 1 d . .
H6 H 0.1187 0.1569 0.3083 0.049 Uiso 1 1 calc R U
C7 C 0.19432(8) 0.5298(6) 0.34725(9) 0.0495(6) Uani 1 1 d . .
C8 C 0.20738(13) 0.5771(10) 0.43531(12) 0.0930(12) Uani 1 1 d . .
H8A H 0.2418 0.5198 0.4526 0.139 Uiso 1 1 calc R U
H8B H 0.1930 0.5151 0.4566 0.139 Uiso 1 1 calc R U
H8C H 0.2053 0.7808 0.4320 0.139 Uiso 1 1 calc R U
C9 C 0.03360(8) -0.2221(5) 0.16962(10) 0.0469(5) Uani 1 1 d . .
H9A H 0.0560 -0.3316 0.1621 0.056 Uiso 1 1 calc R U
H9B H 0.0172 -0.0800 0.1415 0.056 Uiso 1 1 calc R U
C10 C -0.00458(9) -0.4152(5) 0.17101(11) 0.0536(6) Uani 1 1 d . .
H10A H 0.0118 -0.5302 0.2036 0.064 Uiso 1 1 calc R U
H10B H -0.0174 -0.5433 0.1403 0.064 Uiso 1 1 calc R U
C11 C -0.04836(9) -0.2590(6) 0.16980(10) 0.0532(6) Uani 1 1 d . .
H11A H -0.0695 -0.3955 0.1745 0.064 Uiso 1 1 calc R U
H11B H -0.0357 -0.1254 0.1997 0.064 Uiso 1 1 calc R U
C12 C -0.07805(8) -0.1055(5) 0.11916(10) 0.0488(6) Uani 1 1 d . .
C13 C -0.10089(9) 0.0142(5) 0.07677(10) 0.0524(6) Uani 1 1 d . .
C14 C -0.12644(10) 0.1515(6) 0.02719(11) 0.0586(6) Uani 1 1 d . .
C15 C -0.14753(11) 0.2708(6) -0.01541(12) 0.0646(7) Uani 1 1 d . .
C16 C -0.17082(13) 0.4090(7) -0.06844(12) 0.0721(8) Uani 1 1 d . .
H16A H -0.1528 0.5825 -0.0660 0.086 Uiso 1 1 calc R U
H16B H -0.2049 0.4604 -0.0792 0.086 Uiso 1 1 calc R U
C17 C 0.17085(11) 0.7841(6) 0.11081(11) 0.0620(7) Uani 1 1 d . .
H17A H 0.1914 0.9494 0.1151 0.074 Uiso 1 1 calc R U
H17B H 0.1370 0.8507 0.0979 0.074 Uiso 1 1 calc R U
C18 C 0.18984(10) 0.6474(6) 0.16540(10) 0.0563(6) Uani 1 1 d . .
H18A H 0.2227 0.5660 0.1780 0.068 Uiso 1 1 calc R U
H18B H 0.1923 0.7882 0.1915 0.068 Uiso 1 1 calc R U
O1 O 0.06106(6) -0.0867(4) 0.22139(6) 0.0495(4) Uani 1 1 d . .
O2 O 0.15511(7) 0.4284(4) 0.15957(7) 0.0638(5) Uani 1 1 d . .
O3 O 0.22739(7) 0.6980(5) 0.35847(8) 0.0778(6) Uani 1 1 d . .
O4 O 0.18025(7) 0.4494(5) 0.38199(7) 0.0742(6) Uani 1 1 d . .

loop_
_atom_site_aniso_label
_atom_site_aniso_U_11
_atom_site_aniso_U_22
_atom_site_aniso_U_33
_atom_site_aniso_U_23
_atom_site_aniso_U_13
_atom_site_aniso_U_12
C1 0.0344(10) 0.0358(11) 0.0462(12) 0.0046(9) 0.0190(9) 0.0056(9)
C2 0.0449(11) 0.0414(11) 0.0410(11) -0.0011(9) 0.0206(9) 0.0018(10)
C3 0.0460(12) 0.0408(11) 0.0481(12) 0.0044(10) 0.0289(10) 0.0029(10)
C4 0.0385(11) 0.0431(12) 0.0515(13) 0.0030(10) 0.0237(10) -0.0009(10)
C5 0.0323(10) 0.0430(12) 0.0434(11) 0.0042(9) 0.0170(9) 0.0042(9)
C6 0.0380(10) 0.0437(12) 0.0412(11) 0.0059(9) 0.0207(9) 0.0030(9)
C7 0.0351(11) 0.0610(15) 0.0487(13) 0.0009(11) 0.0182(10) -0.0004(11)
C8 0.081(2) 0.147(3) 0.0504(16) -0.0286(19) 0.0323(15) -0.035(2)
C9 0.0454(12) 0.0380(11) 0.0556(13) -0.0038(10) 0.0239(10) 0.0037(10)
C10 0.0532(13) 0.0370(12) 0.0605(14) 0.0010(11) 0.0210(12) -0.0023(10)
C11 0.0456(12) 0.0638(15) 0.0482(13) 0.0072(11) 0.0220(11) -0.0057(11)
C12 0.0413(12) 0.0535(14) 0.0510(14) 0.0007(11) 0.0228(11) -0.0033(11)
C13 0.0489(13) 0.0550(14) 0.0532(14) 0.0029(12) 0.0256(12) -0.0005(11)
C14 0.0594(15) 0.0618(16) 0.0561(15) 0.0108(13) 0.0301(12) 0.0079(13)
C15 0.0729(17) 0.0664(17) 0.0635(17) 0.0138(14) 0.0407(14) 0.0156(15)
C16 0.089(2) 0.0697(18) 0.0693(18) 0.0245(15) 0.0486(16) 0.0316(16)
C17 0.0693(16) 0.0584(16) 0.0678(17) 0.0121(13) 0.0414(14) 0.0013(13)
C18 0.0593(14) 0.0582(15) 0.0603(15) 0.0038(12) 0.0366(13) -0.0075(12)
O1 0.0470(9) 0.0529(9) 0.0469(9) -0.0014(7) 0.0222(7) -0.0107(7)
O2 0.0805(12) 0.0707(12) 0.0538(10) -0.0073(9) 0.0438(9) -0.0232(10)
O3 0.0635(11) 0.1042(16) 0.0605(11) -0.0169(11) 0.0271(9) -0.0397(12)
O4 0.0701(12) 0.1086(16) 0.0492(10) -0.0180(10) 0.0339(9) -0.0339(12)

loop_
_atom_type_symbol
_atom_type_description
_atom_type_scat_dispersion_real
_atom_type_scat_dispersion_imag
_atom_type_scat_source
C C 0.0033 0.0016 'International Tables Vol C Tables 4.2.6.8 and 6.1.1.4'
H H 0.0000 0.0000 'International Tables Vol C Tables 4.2.6.8 and 6.1.1.4'
O O 0.0106 0.0060 'International Tables Vol C Tables 4.2.6.8 and 6.1.1.4'

loop_
_geom_angle_atom_site_label_1
_geom_angle_atom_site_label_2
_geom_angle_atom_site_label_3
_geom_angle
_geom_angle_site_symmetry_1
_geom_angle_site_symmetry_3
O1 C1 C2 124.34(19) . .
O1 C1 C6 115.70(18) . .
C2 C1 C6 119.92(19) . .
C1 C2 C3 120.1(2) . .
C1 C2 H2 119.9 . .
C3 C2 H2 119.9 . .
O2 C3 C4 125.0(2) . .
O2 C3 C2 114.43(19) . .
C4 C3 C2 120.54(19) . .
C3 C4 C5 118.8(2) . .
C3 C4 H4 120.6 . .
C5 C4 H4 120.6 . .
C6 C5 C4 121.3(2) . .
C6 C5 C7 121.79(19) . .
C4 C5 C7 116.85(19) . .
C5 C6 C1 119.23(19) . .
C5 C6 H6 120.4 . .
C1 C6 H6 120.4 . .
O3 C7 O4 122.9(2) . .
O3 C7 C5 123.8(2) . .
O4 C7 C5 113.4(2) . .
O4 C8 H8A 109.5 . .
O4 C8 H8B 109.5 . .
H8A C8 H8B 109.5 . .
O4 C8 H8C 109.5 . .
H8A C8 H8C 109.5 . .
H8B C8 H8C 109.5 . .
O1 C9 C10 107.89(19) . .
O1 C9 H9A 110.1 . .
C10 C9 H9A 110.1 . .
O1 C9 H9B 110.1 . .
C10 C9 H9B 110.1 . .
H9A C9 H9B 108.4 . .
C9 C10 C11 114.13(19) . .
C9 C10 H10A 108.7 . .
C11 C10 H10A 108.7 . .
C9 C10 H10B 108.7 . .
C11 C10 H10B 108.7 . .
H10A C10 H10B 107.6 . .
C12 C11 C10 111.8(2) . .
C12 C11 H11A 109.3 . .
C10 C11 H11A 109.3 . .
C12 C11 H11B 109.3 . .
C10 C11 H11B 109.3 . .
H11A C11 H11B 107.9 . .
C13 C12 C11 176.7(3) . .
C12 C13 C14 178.5(3) . .
C15 C14 C13 178.7(3) . .
C14 C15 C16 176.0(3) . .
C15 C16 C17 111.5(2) . 5_565
C15 C16 H16A 109.3 . .
C17 C16 H16A 109.3 5_565 .
C15 C16 H16B 109.3 . .
C17 C16 H16B 109.3 5_565 .
H16A C16 H16B 108.0 . .
C18 C17 C16 114.6(2) . 5_565
C18 C17 H17A 108.6 . .
C16 C17 H17A 108.6 5_565 .
C18 C17 H17B 108.6 . .
C16 C17 H17B 108.6 5_565 .
H17A C17 H17B 107.6 . .
O2 C18 C17 107.7(2) . .
O2 C18 H18A 110.2 . .
C17 C18 H18A 110.2 . .
O2 C18 H18B 110.2 . .
C17 C18 H18B 110.2 . .
H18A C18 H18B 108.5 . .
C1 O1 C9 117.89(17) . .
C3 O2 C18 119.62(19) . .
C7 O4 C8 115.9(2) . .

loop_
_geom_bond_atom_site_label_1
_geom_bond_atom_site_label_2
_geom_bond_distance
_geom_bond_site_symmetry_2
C1 O1 1.364(2) .
C1 C2 1.387(3) .
C1 C6 1.394(3) .
C2 C3 1.390(3) .
C2 H2 0.9300 .
C3 O2 1.366(3) .
C3 C4 1.381(3) .
C4 C5 1.396(3) .
C4 H4 0.9300 .
C5 C6 1.381(3) .
C5 C7 1.488(3) .
C6 H6 0.9300 .
C7 O3 1.201(3) .
C7 O4 1.322(3) .
C8 O4 1.450(3) .
C8 H8A 0.9600 .
C8 H8B 0.9600 .
C8 H8C 0.9600 .
C9 O1 1.433(3) .
C9 C10 1.504(3) .
C9 H9A 0.9700 .
C9 H9B 0.9700 .
C10 C11 1.524(3) .
C10 H10A 0.9700 .
C10 H10B 0.9700 .
C11 C12 1.458(3) .
C11 H11A 0.9700 .
C11 H11B 0.9700 .
C12 C13 1.193(3) .
C13 C14 1.387(4) .
C14 C15 1.194(4) .
C15 C16 1.464(4) .
C16 C17 1.511(4) 5_565
C16 H16A 0.9700 .
C16 H16B 0.9700 .
C17 C18 1.507(4) .
C17 C16 1.511(4) 5_565
C17 H17A 0.9700 .
C17 H17B 0.9700 .
C18 O2 1.434(3) .
C18 H18A 0.9700 .
C18 H18B 0.9700 .

loop_
_platon_squeeze_void_nr
_platon_squeeze_void_average_x
_platon_squeeze_void_average_y
_platon_squeeze_void_average_z
_platon_squeeze_void_volume
_platon_squeeze_void_count_electrons
_platon_squeeze_void_content
1 0.000 -0.019 0.000 133 31 ' '
2 0.500 0.211 0.000 133 31 ' '
3 0.500 0.885 0.500 133 31 ' '
4 1.000 0.385 0.500 133 31 ' '
